data_2022051
loop_
_publ_author_name
'Jha, Kunal Kumar'
'Gruza, Barbara'
'Kumar, Prashant'
'Chodkiewicz, Michal Leszek'
'Dominiak, Paulina Maria'

_publ_section_title
;
 TAAM: a reliable and user friendly tool for hydrogen-atom location using
 routine X-ray diffraction data
;
_journal_issue 3
_journal_name_full 'Acta Crystallographica Section B Structural Science, Crystal Engineering and Materials'
_journal_paper_doi 10.1107/S2052520620002917
_journal_volume 76
_journal_year 2020
_chemical_absolute_configuration unk
_chemical_formula_moiety 'C5 H10 N2 O3'
_chemical_formula_sum 'C5 H10 N2 O3'
_chemical_formula_weight 146.15
_space_group_crystal_system orthorhombic
_space_group_IT_number 19
_space_group_name_Hall 'P 2ac 2ab'
_space_group_name_H-M_alt 'P 21 21 21'
_symmetry_Int_Tables_number 19
_audit_creation_date 2019-09-26
_audit_creation_method
;
Olex2 1.2
(compiled 2018.05.29 svn.r3508 for OlexSys, GUI svn.r5506)
;
_cell_angle_alpha 90
_cell_angle_beta 90
_cell_angle_gamma 90
_cell_formula_units_Z 4
_cell_length_a 7.4871(16)
_cell_length_b 9.4966(19)
_cell_length_c 9.7078(19)
_cell_measurement_temperature 12(2)
_cell_volume 690.2(2)
_computing_molecular_graphics 'Olex2 (Dolomanov et al., 2009)'
_computing_publication_material 'Olex2 (Dolomanov et al., 2009)'
_computing_structure_refinement 'olex2.refine (Bourhis et al., 2015)'
_diffrn_ambient_temperature 12(2)
_diffrn_measured_fraction_theta_full 0.9839
_diffrn_measured_fraction_theta_max 0.9839
_diffrn_measurement_device_type 'Bruker Smart CCD'
_diffrn_radiation_type synchrotron
_diffrn_radiation_wavelength 0.52590
_diffrn_reflns_av_R_equivalents 0.0253
_diffrn_reflns_av_unetI/netI 0.0260
_diffrn_reflns_limit_h_max 10
_diffrn_reflns_limit_h_min -11
_diffrn_reflns_limit_k_max 13
_diffrn_reflns_limit_k_min -14
_diffrn_reflns_limit_l_max 14
_diffrn_reflns_limit_l_min -14
_diffrn_reflns_number 8493
_diffrn_reflns_theta_full 26.4619
_diffrn_reflns_theta_max 26.46
_diffrn_reflns_theta_min 3.47
_exptl_absorpt_coefficient_mu 0.116
_exptl_crystal_density_diffrn 1.4062
_exptl_crystal_F_000 312.1923
_refine_diff_density_max 0.1297
_refine_diff_density_min -0.1509
_refine_diff_density_rms 0.0532
_refine_ls_abs_structure_details 'Flack, H. D. (1983). Acta Cryst. A39, 876-881.'
_refine_ls_abs_structure_Flack 0.3(3)
_refine_ls_d_res_high 0.7975
_refine_ls_d_res_low 5.8796
_refine_ls_goodness_of_fit_ref 1.1373
_refine_ls_hydrogen_treatment refall
_refine_ls_matrix_type full
_refine_ls_number_constraints 0
_refine_ls_number_parameters 131
_refine_ls_number_reflns 1405
_refine_ls_number_restraints 0
_refine_ls_restrained_S_all 1.1373
_refine_ls_R_factor_all 0.0138
_refine_ls_R_factor_gt 0.0135
_refine_ls_shift/su_max 0.0002
_refine_ls_shift/su_mean 0.0000
_refine_ls_structure_factor_coef Fsqd
_refine_ls_weighting_details 'w=1/[\s^2^(Fo^2^)+(0.0147P)^2^] where P=(Fo^2^+2Fc^2^)/3'
_refine_ls_weighting_scheme calc
_refine_ls_wR_factor_gt 0.0299
_refine_ls_wR_factor_ref 0.0300
_reflns_Friedel_coverage 0.988
_reflns_limit_h_max 9
_reflns_limit_h_min -9
_reflns_limit_k_max 11
_reflns_limit_k_min -11
_reflns_limit_l_max 12
_reflns_limit_l_min -12
_reflns_number_gt 1377
_reflns_number_total 1405
_reflns_threshold_expression I>=2u(I)
_cod_data_source_file 23_TAAM_iso_0.8.cif
_cod_data_source_block 23_TAAM_iso_8
_cod_original_sg_symbol_Hall ' P 2ac 2ab'
_cod_database_code 2022051
_olex2_refinement_description
;
;
_olex2_submission_special_instructions 'No special instructions were received'

loop_
_space_group_symop_id
_space_group_symop_operation_xyz
1 x,y,z
2 x+1/2,-y+1/2,-z
3 -x,y+1/2,-z+1/2
4 -x+1/2,-y,z+1/2

loop_
_atom_site_label
_atom_site_type_symbol
_atom_site_fract_x
_atom_site_fract_y
_atom_site_fract_z
_atom_site_U_iso_or_equiv
_atom_site_adp_type
_atom_site_occupancy
_atom_site_refinement_flags_posn
O1 O -0.26784(4) -0.96262(4) -0.77795(3) 0.00487(8) Uani 1.000000 .
O2 O -0.43043(5) -1.12556(4) -0.88344(3) 0.00436(8) Uani 1.000000 .
O3 O -0.70861(4) -0.94888(4) -0.60023(3) 0.00467(8) Uani 1.000000 .
N1 N -0.44246(5) -1.03637(5) -0.52573(3) 0.00301(9) Uani 1.000000 .
H1 H -0.3590(10) -1.0399(8) -0.4504(8) 0.0131(17) Uiso 1.000000 .
N2 N -0.73431(5) -0.75559(4) -0.40101(4) 0.00359(9) Uani 1.000000 .
H2a H -0.7341(12) -0.6789(12) -0.3264(9) 0.023(2) Uiso 1.000000 .
H2b H -0.7019(12) -0.7019(10) -0.4880(9) 0.020(2) Uiso 1.000000 .
H2c H -0.8595(12) -0.7987(10) -0.4083(9) 0.021(2) Uiso 1.000000 .
C1 C -0.37324(6) -1.06536(5) -0.77663(4) 0.00251(10) Uani 1.000000 .
C2 C -0.42599(6) -1.13480(5) -0.63942(4) 0.00293(10) Uani 1.000000 .
H2 H -0.5536(10) -1.1857(9) -0.6545(6) 0.0138(16) Uiso 1.000000 .
C3 C -0.28342(7) -1.24504(5) -0.60452(5) 0.00728(11) Uani 1.000000 .
H3a H -0.3207(11) -1.3045(9) -0.5131(9) 0.029(2) Uiso 1.000000 .
H3b H -0.2689(10) -1.3143(10) -0.6896(8) 0.0255(18) Uiso 1.000000 .
H3c H -0.1549(10) -1.1946(9) -0.5867(8) 0.026(2) Uiso 1.000000 .
C4 C -0.58868(6) -0.95484(5) -0.51395(4) 0.00267(10) Uani 1.000000 .
C5 C -0.59815(6) -0.86696(5) -0.38220(5) 0.00393(10) Uani 1.000000 .
H5a H -0.4704(10) -0.8163(9) -0.3596(7) 0.0203(18) Uiso 1.000000 .
H5b H -0.6363(10) -0.9334(9) -0.2947(8) 0.028(2) Uiso 1.000000 .

loop_
_atom_site_aniso_label
_atom_site_aniso_U_11
_atom_site_aniso_U_22
_atom_site_aniso_U_33
_atom_site_aniso_U_12
_atom_site_aniso_U_13
_atom_site_aniso_U_23
O1 0.00764(16) 0.00431(16) 0.00266(15) -0.00268(14) 0.00164(12) -0.00120(13)
O2 0.00565(16) 0.00561(18) 0.00181(14) -0.00168(14) 0.00011(12) -0.00149(13)
O3 0.00558(16) 0.00468(18) 0.00376(15) 0.00144(13) -0.00144(12) -0.00124(13)
N1 0.00487(18) 0.0031(2) 0.00110(16) 0.00079(17) 0.00012(15) -0.00024(15)
N2 0.0045(2) 0.0027(2) 0.00355(18) 0.00129(16) 0.00046(15) -0.00022(16)
C1 0.0033(2) 0.0019(2) 0.00226(19) 0.00066(17) -0.00072(16) -0.00117(17)
C2 0.0049(2) 0.0021(2) 0.00181(19) 0.00056(19) -0.00014(17) -0.00011(16)
C3 0.0113(2) 0.0053(2) 0.0052(2) 0.00494(19) -0.00031(18) 0.00042(19)
C4 0.0043(2) 0.0025(2) 0.00126(19) 0.00019(19) 0.00010(15) 0.00005(17)
C5 0.0058(2) 0.0039(2) 0.00215(19) 0.00078(18) -0.00032(16) -0.00114(18)

loop_
_atom_type_symbol
_atom_type_description
_atom_type_scat_dispersion_real
_atom_type_scat_dispersion_imag
_atom_type_scat_source
_atom_type_scat_dispersion_source
C C 0.00347 0.00161 'Clementi & Roetti, C., At. Data Nucl. Data Tables 1974, 14, (177-478); Clementi & Raimondi, J. Chem. Phys., 1963, 38, (2686-2689)' 'Henke, Gullikson and Davis, At. Data and Nucl. Data Tables, 1993, 54, 2'
H H 0.00000 0.00000 'Clementi & Roetti, C., At. Data Nucl. Data Tables 1974, 14, (177-478); Clementi & Raimondi, J. Chem. Phys., 1963, 38, (2686-2689)' 'Henke, Gullikson and Davis, At. Data and Nucl. Data Tables, 1993, 54, 2'
N N 0.00653 0.00323 'Clementi & Roetti, C., At. Data Nucl. Data Tables 1974, 14, (177-478); Clementi & Raimondi, J. Chem. Phys., 1963, 38, (2686-2689)' 'Henke, Gullikson and Davis, At. Data and Nucl. Data Tables, 1993, 54, 2'
O O 0.01158 0.00611 'Clementi & Roetti, C., At. Data Nucl. Data Tables 1974, 14, (177-478); Clementi & Raimondi, J. Chem. Phys., 1963, 38, (2686-2689)' 'Henke, Gullikson and Davis, At. Data and Nucl. Data Tables, 1993, 54, 2'

loop_
_geom_angle_atom_site_label_1
_geom_angle_atom_site_label_2
_geom_angle_atom_site_label_3
_geom_angle
_geom_angle_site_symmetry_1
_geom_angle_site_symmetry_3
_geom_angle_publ_flag
C2 N1 H1 120.0(4) . . ?
C4 N1 H1 118.9(4) . . ?
C4 N1 C2 120.28(4) . . ?
H2b N2 H2a 103.3(7) . . ?
H2c N2 H2a 109.5(7) . . ?
H2c N2 H2b 111.2(7) . . ?
C5 N2 H2a 114.7(5) . . ?
C5 N2 H2b 107.3(5) . . ?
C5 N2 H2c 110.7(5) . . ?
O2 C1 O1 123.95(4) . . ?
C2 C1 O1 120.24(4) . . ?
C2 C1 O2 115.55(4) . . ?
C1 C2 N1 113.84(4) . . ?
H2 C2 N1 108.4(4) . . ?
H2 C2 C1 107.5(3) . . ?
C3 C2 N1 109.32(4) . . ?
C3 C2 C1 107.78(4) . . ?
C3 C2 H2 109.9(4) . . ?
H3a C3 C2 110.9(4) . . ?
H3b C3 C2 108.8(4) . . ?
H3b C3 H3a 109.8(6) . . ?
H3c C3 C2 110.5(4) . . ?
H3c C3 H3a 109.0(6) . . ?
H3c C3 H3b 107.8(6) . . ?
N1 C4 O3 124.25(4) . . ?
C5 C4 O3 120.73(4) . . ?
C5 C4 N1 115.02(4) . . ?
C4 C5 N2 108.59(3) . . ?
H5a C5 N2 108.3(4) . . ?
H5a C5 C4 111.6(4) . . ?
H5b C5 N2 109.1(4) . . ?
H5b C5 C4 110.3(4) . . ?
H5b C5 H5a 109.0(6) . . ?

loop_
_geom_bond_atom_site_label_1
_geom_bond_atom_site_label_2
_geom_bond_distance
_geom_bond_site_symmetry_2
_geom_bond_publ_flag
O1 C1 1.2549(6) . ?
O2 C1 1.2591(6) . ?
O3 C4 1.2293(6) . ?
N1 H1 0.963(8) . ?
N1 C2 1.4515(6) . ?
N1 C4 1.3458(7) . ?
N2 H2a 1.027(11) . ?
N2 H2b 1.016(10) . ?
N2 H2c 1.025(9) . ?
N2 C5 1.4803(6) . ?
C1 C2 1.5379(6) . ?
C2 H2 1.081(8) . ?
C2 C3 1.5330(7) . ?
C3 H3a 1.089(9) . ?
C3 H3b 1.061(9) . ?
C3 H3c 1.088(8) . ?
C4 C5 1.5289(7) . ?
C5 H5a 1.093(8) . ?
C5 H5b 1.096(9) . ?
